data_7100503
loop_
_publ_author_name
'Collings, Jonathan C.'
'Parsons, Alexander C.'
'Porres, Laurent'
'Beeby, Andrew'
'Batsanov, Andrei S.'
'Howard, Judith A. K.'
'Lydon, Donocadh P.'
'Low, Paul J.'
'Fairlamb, Ian J. S.'
'Marder, Todd B.'

_publ_section_title
;
Optical Propeties of Donor-Acceptor
Phenylene-Ethynylene Systems Containing the 6-Methylpyran-2-one Group as
an Acceptor
;
_journal_name_full 'Chemical Communications'
_journal_paper_doi 10.1039/b502781k
_journal_year 2005
_chemical_formula_moiety 'C16 H15 N O2'
_chemical_formula_sum 'C16 H15 N O2'
_chemical_formula_weight 253.29
_chemical_melting_point 427.0(10)
_chemical_name_common 4-phenylethynyl-6-methyl-\a-pyrone
_space_group_IT_number 2
_symmetry_cell_setting triclinic
_symmetry_space_group_name_Hall '-P 1'
_symmetry_space_group_name_H-M 'P -1'
_cell_angle_alpha 96.35(1)
_cell_angle_beta 101.85(1)
_cell_angle_gamma 112.68(1)
_cell_formula_units_Z 2
_cell_length_a 7.307(1)
_cell_length_b 8.038(1)
_cell_length_c 12.305(1)
_cell_measurement_temperature 120(2)
_cell_volume 638.04(13)
_diffrn_ambient_temperature 120(2)
_exptl_crystal_density_diffrn 1.318
_cod_depositor_comments
;
The following automatic conversions were performed:
'_symmetry_cell_setting' value 'Triclinic' changed to 'triclinic'
according to '/home/saulius/struct/CIF-dictionaries/cif_core.dic'
dictionary named 'cif_core.dic' version 2.4.1 from 2010-06-29.

Automatic conversion script
Id: cif_fix_enum 1527 2010-12-29 10:47:43Z saulius 

The following automatic conversions were performed:

'_chemical_melting_point' value '426-428' was changed to '427.0(10)'
- the average value was taken and precision was estimated.

Automatic conversion script
Id: cif_fix_values 1646 2011-03-28 12:23:43Z adriana 
;
_cod_database_code 7100503

loop_
_symmetry_equiv_pos_as_xyz
'x, y, z'
'-x, -y, -z'

loop_
_atom_site_label
_atom_site_type_symbol
_atom_site_fract_x
_atom_site_fract_y
_atom_site_fract_z
_atom_site_U_iso_or_equiv
_atom_site_adp_type
_atom_site_occupancy
_atom_site_symmetry_multiplicity
_atom_site_calc_flag
_atom_site_refinement_flags
_atom_site_disorder_assembly
_atom_site_disorder_group
O1 O 0.22505(10) 1.01154(9) 0.25667(5) 0.02183(18) Uani 1 1 d . . .
O2 O 0.27530(12) 0.81250(10) 0.13977(6) 0.0305(2) Uani 1 1 d . . .
N N 0.26172(13) 0.27942(11) 0.96113(7) 0.0234(2) Uani 1 1 d . . .
C1 C 0.25844(15) 0.85283(13) 0.23377(8) 0.0224(2) Uani 1 1 d . . .
C2 C 0.27127(15) 0.75766(13) 0.32544(8) 0.0220(2) Uani 1 1 d . . .
H2 H 0.2941(19) 0.6498(18) 0.3089(11) 0.030(3) Uiso 1 1 d . . .
C3 C 0.25024(13) 0.81869(12) 0.42818(7) 0.0200(2) Uani 1 1 d . . .
C4 C 0.21298(14) 0.98195(12) 0.44435(8) 0.0200(2) Uani 1 1 d . . .
H4 H 0.199(2) 1.0240(18) 0.5196(11) 0.034(3) Uiso 1 1 d . . .
C5 C 0.20260(14) 1.07192(13) 0.35909(7) 0.0202(2) Uani 1 1 d . . .
C6 C 0.17210(17) 1.24449(14) 0.36156(9) 0.0266(2) Uani 1 1 d . . .
H61 H 0.129(2) 1.2740(19) 0.4267(12) 0.038(3) Uiso 1 1 d . . .
H62 H 0.073(2) 1.233(2) 0.2966(13) 0.051(4) Uiso 1 1 d . . .
H63 H 0.304(3) 1.349(2) 0.3657(14) 0.055(4) Uiso 1 1 d . . .
C7 C 0.26471(14) 0.72702(12) 0.51986(8) 0.0223(2) Uani 1 1 d . . .
C8 C 0.27404(14) 0.65436(12) 0.60032(8) 0.0217(2) Uani 1 1 d . . .
C9 C 0.27892(14) 0.56352(13) 0.69327(8) 0.0208(2) Uani 1 1 d . . .
C10 C 0.30099(14) 0.39720(13) 0.68339(7) 0.0209(2) Uani 1 1 d . . .
H10 H 0.327(2) 0.3456(18) 0.6133(12) 0.035(3) Uiso 1 1 d . . .
C11 C 0.29473(15) 0.30233(12) 0.77096(8) 0.0210(2) Uani 1 1 d . . .
H11 H 0.313(2) 0.1847(18) 0.7583(11) 0.036(3) Uiso 1 1 d . . .
C12 C 0.26585(13) 0.37119(12) 0.87406(7) 0.0188(2) Uani 1 1 d . . .
C13 C 0.24690(15) 0.54053(13) 0.88425(8) 0.0217(2) Uani 1 1 d . . .
H13 H 0.235(2) 0.5928(18) 0.9578(11) 0.032(3) Uiso 1 1 d . . .
C14 C 0.25453(15) 0.63345(13) 0.79639(8) 0.0222(2) Uani 1 1 d . . .
H14 H 0.249(2) 0.753(2) 0.8088(12) 0.042(4) Uiso 1 1 d . . .
C15 C 0.27212(17) 0.10198(14) 0.94673(9) 0.0267(2) Uani 1 1 d . . .
H151 H 0.396(2) 0.1098(17) 0.9251(11) 0.033(3) Uiso 1 1 d . . .
H152 H 0.155(2) 0.0132(19) 0.8900(12) 0.040(4) Uiso 1 1 d . . .
H153 H 0.280(2) 0.067(2) 1.0212(14) 0.048(4) Uiso 1 1 d . . .
C16 C 0.20937(16) 0.33955(15) 1.06150(8) 0.0264(2) Uani 1 1 d . . .
H161 H 0.072(2) 0.3198(19) 1.0442(12) 0.039(3) Uiso 1 1 d . . .
H162 H 0.296(2) 0.470(2) 1.0983(12) 0.040(4) Uiso 1 1 d . . .
H163 H 0.240(2) 0.273(2) 1.1205(14) 0.052(4) Uiso 1 1 d . . .

loop_
_atom_site_aniso_label
_atom_site_aniso_U_11
_atom_site_aniso_U_22
_atom_site_aniso_U_33
_atom_site_aniso_U_23
_atom_site_aniso_U_13
_atom_site_aniso_U_12
O1 0.0293(4) 0.0244(3) 0.0174(3) 0.0080(3) 0.0081(3) 0.0152(3)
O2 0.0453(5) 0.0364(4) 0.0216(4) 0.0105(3) 0.0157(3) 0.0249(4)
N 0.0302(4) 0.0268(4) 0.0179(4) 0.0099(3) 0.0085(3) 0.0145(3)
C1 0.0252(4) 0.0258(5) 0.0212(4) 0.0069(3) 0.0086(3) 0.0140(4)
C2 0.0274(5) 0.0236(4) 0.0216(4) 0.0090(3) 0.0091(3) 0.0152(4)
C3 0.0201(4) 0.0218(4) 0.0188(4) 0.0076(3) 0.0052(3) 0.0088(3)
C4 0.0227(4) 0.0212(4) 0.0174(4) 0.0054(3) 0.0056(3) 0.0100(3)
C5 0.0211(4) 0.0225(4) 0.0179(4) 0.0051(3) 0.0048(3) 0.0103(3)
C6 0.0358(5) 0.0269(5) 0.0235(5) 0.0077(4) 0.0074(4) 0.0193(4)
C7 0.0256(5) 0.0231(4) 0.0211(4) 0.0079(3) 0.0075(3) 0.0118(4)
C8 0.0228(4) 0.0229(4) 0.0204(4) 0.0065(3) 0.0062(3) 0.0099(4)
C9 0.0226(4) 0.0212(4) 0.0192(4) 0.0069(3) 0.0050(3) 0.0095(3)
C10 0.0258(4) 0.0227(4) 0.0160(4) 0.0051(3) 0.0063(3) 0.0113(4)
C11 0.0266(4) 0.0207(4) 0.0174(4) 0.0049(3) 0.0054(3) 0.0118(4)
C12 0.0205(4) 0.0207(4) 0.0157(4) 0.0061(3) 0.0043(3) 0.0089(3)
C13 0.0263(4) 0.0248(5) 0.0175(4) 0.0052(3) 0.0068(3) 0.0138(4)
C14 0.0268(5) 0.0220(4) 0.0213(4) 0.0066(3) 0.0060(3) 0.0134(4)
C15 0.0347(5) 0.0237(5) 0.0248(5) 0.0108(4) 0.0083(4) 0.0137(4)
C16 0.0308(5) 0.0333(5) 0.0189(4) 0.0095(4) 0.0104(4) 0.0144(4)

loop_
_geom_bond_atom_site_label_1
_geom_bond_atom_site_label_2
_geom_bond_distance
_geom_bond_site_symmetry_2
_geom_bond_publ_flag
O1 C5 1.3644(11) . ?
O1 C1 1.3983(11) . ?
O2 C1 1.2101(12) . ?
N C12 1.3652(11) . ?
N C15 1.4508(13) . ?
N C16 1.4525(13) . ?
C1 C2 1.4384(13) . ?
C2 C3 1.3651(13) . ?
C2 H2 0.952(13) . ?
C3 C7 1.4219(12) . ?
C3 C4 1.4407(12) . ?
C4 C5 1.3442(12) . ?
C4 H4 0.989(13) . ?
C5 C6 1.4855(13) . ?
C6 H61 0.956(14) . ?
C6 H62 0.934(17) . ?
C6 H63 0.992(16) . ?
C7 C8 1.2070(13) . ?
C8 C9 1.4250(12) . ?
C9 C10 1.4023(13) . ?
C9 C14 1.4036(13) . ?
C10 C11 1.3857(12) . ?
C10 H10 1.002(14) . ?
C11 C12 1.4160(13) . ?
C11 H11 1.005(14) . ?
C12 C13 1.4150(13) . ?
C13 C14 1.3789(12) . ?
C13 H13 0.991(13) . ?
C14 H14 0.975(15) . ?
C15 H151 0.975(14) . ?
C15 H152 0.950(15) . ?
C15 H153 0.986(16) . ?
C16 H161 0.925(15) . ?
C16 H162 0.983(15) . ?
C16 H163 0.990(17) . ?

loop_
_cod_related_entry_id
_cod_related_entry_database
_cod_related_entry_code
1 ChemSpider 21150401
